data_9010234
loop_
_publ_author_name
'Dzikowski, T. J.'
'Groat, L. A.'
'Grew, E. S.'

_publ_section_title
;The geometric effects of VFe2+ for VMg substitution on the crystal structures
 of the grandidierite-ominelite series Sample: ominelite
;
_journal_name_full 'American Mineralogist'
_journal_page_first 863
_journal_page_last 872
_journal_paper_doi 10.2138/am.2007.2275
_journal_volume 92
_journal_year 2007
_chemical_formula_sum 'Al3 B Fe O9 Si'
_chemical_name_mineral Ominelite
_space_group_IT_number 62
_symmetry_space_group_name_Hall '-P 2c 2ab'
_symmetry_space_group_name_H-M 'P b n m'
_cell_angle_alpha 90
_cell_angle_beta 90
_cell_angle_gamma 90
_cell_length_a 10.363
_cell_length_b 11.129
_cell_length_c 5.769
_cell_volume 665.338
_cell_formula_units_Z 4
_database_code_amcsd 0004355
_exptl_crystal_density_diffrn 3.191
_cod_original_formula_sum 'Fe Al3 B Si O9'
_cod_database_code 9010234

loop_
_space_group_symop_operation_xyz
x,y,z
x,y,1/2-z
-x,-y,1/2+z
1/2+x,1/2-y,1/2+z
1/2-x,1/2+y,1/2-z
1/2-x,1/2+y,z
1/2+x,1/2-y,-z
-x,-y,-z

loop_
_atom_site_aniso_label
_atom_site_aniso_U_11
_atom_site_aniso_U_22
_atom_site_aniso_U_33
_atom_site_aniso_U_12
_atom_site_aniso_U_13
_atom_site_aniso_U_23
Fe 0.00850 0.00630 0.00660 -0.00174 0.00000 0.00000
Al1 0.00490 0.00580 0.00390 0.00030 -0.00010 0.00000
Al2 0.00430 0.00760 0.00410 -0.00020 0.00000 0.00080
Al3 0.00400 0.00630 0.00390 -0.00030 0.00000 0.00000
B 0.00520 0.00770 0.00400 0.00050 0.00000 0.00000
Si 0.00580 0.00470 0.00500 -0.00010 0.00000 0.00000
O1 0.00530 0.00730 0.01230 0.00110 0.00000 0.00000
O2 0.00560 0.00690 0.00450 0.00040 0.00000 0.00000
O3 0.00460 0.01060 0.00580 -0.00030 0.00000 0.00000
O4 0.00920 0.00540 0.00620 0.00100 0.00000 0.00000
O5 0.00630 0.00530 0.00520 -0.00010 0.00000 0.00000
O6 0.01110 0.00630 0.00630 -0.00040 -0.00210 0.00020
O7 0.00490 0.01290 0.00460 0.00020 0.00000 0.00080

loop_
_atom_site_label
_atom_site_fract_x
_atom_site_fract_y
_atom_site_fract_z
_atom_site_U_iso_or_equiv
Fe 0.09578 0.21908 0.25000 0.00710
Al1 0.00000 0.00000 0.00000 0.00490
Al2 0.50000 0.00000 0.00000 0.00530
Al3 0.22669 0.44840 0.25000 0.00470
B 0.25090 0.00030 0.75000 0.00560
Si 0.43501 0.26359 0.25000 0.00510
O1 0.27760 0.29090 0.25000 0.00830
O2 0.11740 0.01930 0.25000 0.00570
O3 0.12100 -0.00440 0.75000 0.00700
O4 0.47410 0.12180 0.25000 0.00700
O5 0.54630 0.09640 0.75000 0.00560
O6 -0.00668 0.16967 -0.02380 0.00790
O7 0.18078 0.50114 -0.04520 0.00750

loop_
_cod_related_entry_id
_cod_related_entry_database
_cod_related_entry_code
1 AMCSD 0004355
